data_2227895
loop_
_publ_author_name
'He, Chun-Hong'
'Zhang, Jian-Ping'
'Chang, Jian-Guo'

_publ_section_title
;
 <i>N</i>'-[(<i>E</i>)-1-(3,5-Dichloro-2-hydroxyphenyl)ethylidene]-4-methoxybenzohydrazide
 monohydrate
;
_journal_coeditor_code PK2270
_journal_issue 10
_journal_name_full 'Acta Crystallographica Section E'
_journal_page_first o2667
_journal_paper_doi 10.1107/S1600536810038328
_journal_volume 66
_journal_year 2010
_chemical_formula_iupac 'C16 H14 Cl2 N2 O3, H2 O'
_chemical_formula_moiety 'C16 H14 Cl2 N2 O3, H2 O'
_chemical_formula_sum 'C16 H16 Cl2 N2 O4'
_chemical_formula_weight 371.21
_chemical_name_systematic
;
<i>N</i>'-[(<i>E</i>)-1-(3,5-Dichloro-2-hydroxyphenyl)ethylidene]-4-
methoxybenzohydrazide monohydrate
;
_space_group_IT_number 2
_symmetry_cell_setting triclinic
_symmetry_space_group_name_Hall '-P 1'
_symmetry_space_group_name_H-M 'P -1'
_atom_sites_solution_hydrogens geom
_atom_sites_solution_primary direct
_atom_sites_solution_secondary difmap
_cell_angle_alpha 85.105(10)
_cell_angle_beta 81.386(12)
_cell_angle_gamma 79.414(10)
_cell_formula_units_Z 2
_cell_length_a 7.033(5)
_cell_length_b 7.516(7)
_cell_length_c 16.647(10)
_cell_measurement_reflns_used 1429
_cell_measurement_temperature 298(2)
_cell_measurement_theta_max 25.51
_cell_measurement_theta_min 2.97
_cell_volume 853.7(11)
_computing_cell_refinement 'SAINT (Bruker, 2005)'
_computing_data_collection 'APEX2 (Bruker, 2005)'
_computing_data_reduction 'SAINT (Bruker, 2005)'
_computing_molecular_graphics 'SHELXTL (Sheldrick, 2008)'
_computing_publication_material 'SHELXTL (Sheldrick, 2008)'
_computing_structure_refinement 'SHELXL97 (Sheldrick, 2008)'
_computing_structure_solution 'SHELXS97 (Sheldrick, 2008)'
_diffrn_ambient_temperature 298(2)
_diffrn_measured_fraction_theta_full 0.992
_diffrn_measured_fraction_theta_max 0.992
_diffrn_measurement_device_type 'Bruker APEXII CCD area-detector'
_diffrn_measurement_method '\f and \w scans'
_diffrn_radiation_monochromator graphite
_diffrn_radiation_source 'fine-focus sealed tube'
_diffrn_radiation_type MoK\a
_diffrn_radiation_wavelength 0.71073
_diffrn_reflns_av_R_equivalents 0.0247
_diffrn_reflns_av_sigmaI/netI 0.0577
_diffrn_reflns_limit_h_max 8
_diffrn_reflns_limit_h_min -8
_diffrn_reflns_limit_k_max 8
_diffrn_reflns_limit_k_min -6
_diffrn_reflns_limit_l_max 19
_diffrn_reflns_limit_l_min -19
_diffrn_reflns_number 4423
_diffrn_reflns_theta_full 25.05
_diffrn_reflns_theta_max 25.05
_diffrn_reflns_theta_min 2.48
_diffrn_standards_number 0
_exptl_absorpt_coefficient_mu 0.403
_exptl_absorpt_correction_T_max 0.946
_exptl_absorpt_correction_T_min 0.906
_exptl_absorpt_correction_type multi-scan
_exptl_absorpt_process_details '(SADABS; Sheldrick, 2003)'
_exptl_crystal_colour yellow
_exptl_crystal_density_diffrn 1.444
_exptl_crystal_density_method 'not measured'
_exptl_crystal_description plate
_exptl_crystal_F_000 384
_exptl_crystal_size_max 0.30
_exptl_crystal_size_mid 0.23
_exptl_crystal_size_min 0.16
_refine_diff_density_max 0.561
_refine_diff_density_min -0.322
_refine_ls_extinction_method none
_refine_ls_goodness_of_fit_ref 1.004
_refine_ls_hydrogen_treatment constr
_refine_ls_matrix_type full
_refine_ls_number_parameters 220
_refine_ls_number_reflns 2936
_refine_ls_number_restraints 0
_refine_ls_restrained_S_all 1.252
_refine_ls_R_factor_all 0.0919
_refine_ls_R_factor_gt 0.0658
_refine_ls_shift/su_max 0.000
_refine_ls_shift/su_mean 0.000
_refine_ls_structure_factor_coef Fsqd
_refine_ls_weighting_details 'calc w=1/[\s^2^(Fo^2^)+(0.0727P)^2^+0.8688P] where P=(Fo^2^+2Fc^2^)/3'
_refine_ls_weighting_scheme calc
_refine_ls_wR_factor_gt 0.1542
_refine_ls_wR_factor_ref 0.1695
_reflns_number_gt 1997
_reflns_number_total 2936
_reflns_threshold_expression I>2\s(I)
_cod_data_source_file pk2270.cif
_cod_data_source_block I
_cod_database_code 2227895
_cod_database_fobs_code 2227895

loop_
_symmetry_equiv_pos_as_xyz
'x, y, z'
'-x, -y, -z'

loop_
_atom_site_type_symbol
_atom_site_label
_atom_site_fract_x
_atom_site_fract_y
_atom_site_fract_z
_atom_site_U_iso_or_equiv
_atom_site_adp_type
_atom_site_calc_flag
_atom_site_refinement_flags
_atom_site_occupancy
_atom_site_disorder_assembly
_atom_site_disorder_group
Cl Cl1 1.0655(2) -0.37144(18) 0.19059(9) 0.0675(5) Uani d . 1 . .
Cl Cl2 0.8926(3) 0.3075(2) 0.05875(8) 0.0774(6) Uani d . 1 . .
O O1 0.9149(5) -0.2090(4) 0.34325(19) 0.0462(8) Uani d . 1 . .
H H1 0.8675 -0.1599 0.3856 0.069 Uiso calc R 1 . .
O O2 0.7613(6) -0.2102(4) 0.5397(2) 0.0611(10) Uani d . 1 . .
O O3 0.5111(6) 0.0452(6) 0.8985(2) 0.0714(12) Uani d . 1 . .
O O4 0.7853(6) 0.4252(4) 0.5716(3) 0.0710(12) Uani d D 1 . .
N N1 0.7805(5) 0.0497(5) 0.4303(2) 0.0367(9) Uani d . 1 . .
N N2 0.7259(5) 0.0879(5) 0.5112(2) 0.0392(9) Uani d . 1 . .
H H2 0.6983 0.1973 0.5264 0.047 Uiso calc RD 1 . .
C C1 0.8427(6) 0.1022(6) 0.2902(3) 0.0360(9) Uani d U 1 . .
C C2 0.9122(6) -0.0844(6) 0.2809(3) 0.0374(10) Uani d U 1 . .
C C3 0.9789(7) -0.1428(6) 0.2023(3) 0.0442(11) Uani d U 1 . .
C C4 0.9757(7) -0.0251(7) 0.1341(3) 0.0488(11) Uani d U 1 . .
H H4 1.0221 -0.0668 0.0826 0.059 Uiso calc R 1 . .
C C5 0.9020(7) 0.1566(7) 0.1441(3) 0.0448(11) Uani d U 1 . .
C C6 0.8384(7) 0.2200(6) 0.2203(3) 0.0419(10) Uani d U 1 . .
H H6 0.7918 0.3432 0.2255 0.050 Uiso calc R 1 . .
C C7 0.7781(6) 0.1720(6) 0.3720(3) 0.0357(9) Uani d U 1 . .
C C8 0.7186(6) -0.0562(6) 0.5645(3) 0.0387(10) Uani d U 1 . .
C C9 0.6577(6) -0.0211(6) 0.6511(3) 0.0387(10) Uani d U 1 . .
C C10 0.5662(7) 0.1480(7) 0.6775(3) 0.0452(11) Uani d U 1 . .
H H10 0.5393 0.2442 0.6396 0.054 Uiso calc R 1 . .
C C11 0.5141(7) 0.1750(7) 0.7606(3) 0.0508(12) Uani d U 1 . .
H H11 0.4542 0.2887 0.7780 0.061 Uiso calc R 1 . .
C C12 0.5526(7) 0.0310(7) 0.8165(3) 0.0483(11) Uani d U 1 . .
C C13 0.6383(7) -0.1378(7) 0.7914(3) 0.0517(12) Uani d U 1 . .
H H13 0.6614 -0.2346 0.8294 0.062 Uiso calc R 1 . .
C C14 0.6904(7) -0.1634(7) 0.7088(3) 0.0457(11) Uani d U 1 . .
H H14 0.7484 -0.2780 0.6919 0.055 Uiso calc R 1 . .
C C15 0.4310(10) 0.2206(10) 0.9292(4) 0.0819(19) Uani d U 1 . .
H H15A 0.5202 0.3029 0.9109 0.123 Uiso calc R 1 . .
H H15B 0.4107 0.2103 0.9876 0.123 Uiso calc R 1 . .
H H15C 0.3086 0.2657 0.9095 0.123 Uiso calc R 1 . .
C C16 0.7148(6) 0.3729(4) 0.3805(3) 0.0605(15) Uani d U 1 . .
H H16A 0.6850 0.3969 0.4371 0.091 Uiso calc RD 1 . .
H H16B 0.6008 0.4148 0.3542 0.091 Uiso calc R 1 . .
H H16C 0.8183 0.4351 0.3555 0.091 Uiso calc R 1 . .
H H15 0.7839 0.5382 0.5611 0.14(3) Uiso d RD 1 . .
H H16 0.8905 0.3884 0.5919 0.09(2) Uiso d RD 1 . .

loop_
_atom_site_aniso_label
_atom_site_aniso_U_11
_atom_site_aniso_U_22
_atom_site_aniso_U_33
_atom_site_aniso_U_12
_atom_site_aniso_U_13
_atom_site_aniso_U_23
Cl1 0.0958(12) 0.0380(7) 0.0647(9) -0.0048(7) -0.0002(8) -0.0142(6)
Cl2 0.1369(15) 0.0568(9) 0.0331(7) -0.0125(9) -0.0067(8) 0.0091(6)
O1 0.067(2) 0.0312(17) 0.0383(18) -0.0054(15) -0.0049(16) 0.0012(14)
O2 0.104(3) 0.0296(18) 0.046(2) -0.0090(18) -0.0052(19) 0.0065(15)
O3 0.089(3) 0.084(3) 0.034(2) -0.001(2) -0.0038(19) 0.0013(19)
O4 0.090(3) 0.037(2) 0.096(3) -0.0169(19) -0.044(3) 0.007(2)
N1 0.050(2) 0.031(2) 0.0279(19) -0.0080(16) -0.0040(16) 0.0009(15)
N2 0.053(2) 0.0283(19) 0.035(2) -0.0060(16) -0.0037(17) -0.0006(16)
C1 0.038(2) 0.039(2) 0.032(2) -0.0095(18) -0.0057(17) -0.0004(17)
C2 0.041(2) 0.033(2) 0.038(2) -0.0108(18) -0.0052(18) 0.0006(18)
C3 0.048(2) 0.041(2) 0.045(2) -0.0085(19) -0.005(2) -0.007(2)
C4 0.057(3) 0.049(3) 0.040(2) -0.013(2) -0.003(2) -0.006(2)
C5 0.058(3) 0.043(2) 0.034(2) -0.013(2) -0.007(2) 0.0028(19)
C6 0.048(2) 0.038(2) 0.038(2) -0.0076(19) -0.0049(19) 0.0003(19)
C7 0.043(2) 0.031(2) 0.033(2) -0.0059(17) -0.0058(18) 0.0025(17)
C8 0.047(2) 0.029(2) 0.039(2) -0.0067(18) -0.0073(19) 0.0035(18)
C9 0.040(2) 0.040(2) 0.037(2) -0.0101(18) -0.0062(18) 0.0037(18)
C10 0.051(3) 0.043(2) 0.039(2) -0.005(2) -0.005(2) 0.002(2)
C11 0.057(3) 0.047(3) 0.046(3) -0.006(2) -0.002(2) -0.002(2)
C12 0.048(3) 0.059(3) 0.037(2) -0.008(2) -0.005(2) 0.001(2)
C13 0.051(3) 0.058(3) 0.043(2) -0.006(2) -0.008(2) 0.011(2)
C14 0.050(3) 0.044(2) 0.041(2) -0.006(2) -0.005(2) 0.006(2)
C15 0.100(5) 0.092(5) 0.048(3) -0.004(4) 0.003(3) -0.018(3)
C16 0.098(4) 0.035(3) 0.041(3) -0.001(3) -0.001(3) -0.001(2)

loop_
_atom_type_symbol
_atom_type_description
_atom_type_scat_dispersion_real
_atom_type_scat_dispersion_imag
_atom_type_scat_source
C C 0.0033 0.0016 'International Tables Vol C Tables 4.2.6.8 and 6.1.1.4'
H H 0.0000 0.0000 'International Tables Vol C Tables 4.2.6.8 and 6.1.1.4'
N N 0.0061 0.0033 'International Tables Vol C Tables 4.2.6.8 and 6.1.1.4'
O O 0.0106 0.0060 'International Tables Vol C Tables 4.2.6.8 and 6.1.1.4'
Cl Cl 0.1484 0.1585 'International Tables Vol C Tables 4.2.6.8 and 6.1.1.4'

loop_
_geom_angle_atom_site_label_1
_geom_angle_atom_site_label_2
_geom_angle_atom_site_label_3
_geom_angle_site_symmetry_1
_geom_angle_site_symmetry_3
_geom_angle
_geom_angle_publ_flag
C2 O1 H1 . . 109.5 ?
C12 O3 C15 . . 118.7(5) ?
H15 O4 H16 . . 104.1 ?
C7 N1 N2 . . 123.2(4) ?
C8 N2 N1 . . 115.9(4) ?
C8 N2 H2 . . 122.0 ?
N1 N2 H2 . . 122.0 ?
C6 C1 C2 . . 118.5(4) ?
C6 C1 C7 . . 120.8(4) ?
C2 C1 C7 . . 120.7(4) ?
O1 C2 C3 . . 118.2(4) ?
O1 C2 C1 . . 123.3(4) ?
C3 C2 C1 . . 118.5(4) ?
C4 C3 C2 . . 122.3(4) ?
C4 C3 Cl1 . . 119.1(4) ?
C2 C3 Cl1 . . 118.6(4) ?
C3 C4 C5 . . 118.5(4) ?
C3 C4 H4 . . 120.8 ?
C5 C4 H4 . . 120.8 ?
C6 C5 C4 . . 121.1(4) ?
C6 C5 Cl2 . . 119.6(4) ?
C4 C5 Cl2 . . 119.3(4) ?
C5 C6 C1 . . 121.1(4) ?
C5 C6 H6 . . 119.5 ?
C1 C6 H6 . . 119.5 ?
N1 C7 C1 . . 114.5(4) ?
N1 C7 C16 . . 125.9(4) ?
C1 C7 C16 . . 119.6(4) ?
O2 C8 N2 . . 119.6(4) ?
O2 C8 C9 . . 122.8(4) ?
N2 C8 C9 . . 117.6(4) ?
C14 C9 C10 . . 118.5(4) ?
C14 C9 C8 . . 118.6(4) ?
C10 C9 C8 . . 122.9(4) ?
C9 C10 C11 . . 120.7(5) ?
C9 C10 H10 . . 119.7 ?
C11 C10 H10 . . 119.7 ?
C12 C11 C10 . . 119.3(5) ?
C12 C11 H11 . . 120.4 ?
C10 C11 H11 . . 120.4 ?
O3 C12 C13 . . 115.8(5) ?
O3 C12 C11 . . 123.4(5) ?
C13 C12 C11 . . 120.8(5) ?
C12 C13 C14 . . 119.6(5) ?
C12 C13 H13 . . 120.2 ?
C14 C13 H13 . . 120.2 ?
C9 C14 C13 . . 121.2(5) ?
C9 C14 H14 . . 119.4 ?
C13 C14 H14 . . 119.4 ?
O3 C15 H15A . . 109.5 ?
O3 C15 H15B . . 109.5 ?
H15A C15 H15B . . 109.5 ?
O3 C15 H15C . . 109.5 ?
H15A C15 H15C . . 109.5 ?
H15B C15 H15C . . 109.5 ?
C7 C16 H16A . . 109.5 ?
C7 C16 H16B . . 109.5 ?
H16A C16 H16B . . 109.5 ?
C7 C16 H16C . . 109.5 ?
H16A C16 H16C . . 109.5 ?
H16B C16 H16C . . 109.5 ?

loop_
_geom_bond_atom_site_label_1
_geom_bond_atom_site_label_2
_geom_bond_site_symmetry_2
_geom_bond_distance
_geom_bond_publ_flag
Cl1 C3 . 1.731(5) ?
Cl2 C5 . 1.742(5) ?
O1 C2 . 1.338(5) ?
O1 H1 . 0.8200 ?
O2 C8 . 1.231(5) ?
O3 C12 . 1.362(6) ?
O3 C15 . 1.440(7) ?
O4 H15 . 0.8511 ?
O4 H16 . 0.8496 ?
N1 C7 . 1.279(5) ?
N1 N2 . 1.383(5) ?
N2 C8 . 1.344(5) ?
N2 H2 . 0.8600 ?
C1 C6 . 1.401(6) ?
C1 C2 . 1.412(6) ?
C1 C7 . 1.477(6) ?
C2 C3 . 1.401(6) ?
C3 C4 . 1.378(7) ?
C4 C5 . 1.383(7) ?
C4 H4 . 0.9300 ?
C5 C6 . 1.376(7) ?
C6 H6 . 0.9300 ?
C7 C16 . 1.506(5) ?
C8 C9 . 1.474(6) ?
C9 C14 . 1.385(6) ?
C9 C10 . 1.391(6) ?
C10 C11 . 1.399(7) ?
C10 H10 . 0.9300 ?
C11 C12 . 1.381(7) ?
C11 H11 . 0.9300 ?
C12 C13 . 1.372(7) ?
C13 C14 . 1.389(7) ?
C13 H13 . 0.9300 ?
C14 H14 . 0.9300 ?
C15 H15A . 0.9600 ?
C15 H15B . 0.9600 ?
C15 H15C . 0.9600 ?
C16 H16A . 0.9600 ?
C16 H16B . 0.9600 ?
C16 H16C . 0.9600 ?

loop_
_geom_hbond_atom_site_label_D
_geom_hbond_atom_site_label_H
_geom_hbond_atom_site_label_A
_geom_hbond_site_symmetry_A
_geom_hbond_distance_DH
_geom_hbond_distance_HA
_geom_hbond_distance_DA
_geom_hbond_angle_DHA
_geom_hbond_publ_flag
N2 H2 O4 . 0.86 2.15 2.926(5) 150.1 y
O1 H1 O2 . 0.82 2.58 3.287(5) 145.5 y
O1 H1 N1 . 0.82 1.77 2.484(5) 145.1 y
O4 H16 O1 2_756 0.85 2.09 2.887(5) 155.9 y
O4 H15 O2 1_565 0.85 1.88 2.726(5) 175.9 y

loop_
_geom_torsion_atom_site_label_1
_geom_torsion_atom_site_label_2
_geom_torsion_atom_site_label_3
_geom_torsion_atom_site_label_4
_geom_torsion_site_symmetry_1
_geom_torsion_site_symmetry_2
_geom_torsion_site_symmetry_3
_geom_torsion_site_symmetry_4
_geom_torsion
_geom_torsion_publ_flag
C7 N1 N2 C8 . . . . 173.8(4) ?
C6 C1 C2 O1 . . . . -177.2(4) ?
C7 C1 C2 O1 . . . . 3.5(6) ?
C6 C1 C2 C3 . . . . 1.7(6) ?
C7 C1 C2 C3 . . . . -177.5(4) ?
O1 C2 C3 C4 . . . . 177.9(4) ?
C1 C2 C3 C4 . . . . -1.1(7) ?
O1 C2 C3 Cl1 . . . . -1.4(6) ?
C1 C2 C3 Cl1 . . . . 179.7(3) ?
C2 C3 C4 C5 . . . . -0.7(7) ?
Cl1 C3 C4 C5 . . . . 178.5(4) ?
C3 C4 C5 C6 . . . . 1.9(7) ?
C3 C4 C5 Cl2 . . . . -178.9(4) ?
C4 C5 C6 C1 . . . . -1.3(7) ?
Cl2 C5 C6 C1 . . . . 179.6(4) ?
C2 C1 C6 C5 . . . . -0.6(7) ?
C7 C1 C6 C5 . . . . 178.7(4) ?
N2 N1 C7 C1 . . . . 179.8(4) ?
N2 N1 C7 C16 . . . . -0.8(7) ?
C6 C1 C7 N1 . . . . 176.9(4) ?
C2 C1 C7 N1 . . . . -3.9(6) ?
C6 C1 C7 C16 . . . . -2.6(6) ?
C2 C1 C7 C16 . . . . 176.7(4) ?
N1 N2 C8 O2 . . . . 0.7(6) ?
N1 N2 C8 C9 . . . . -179.0(4) ?
O2 C8 C9 C14 . . . . 14.7(7) ?
N2 C8 C9 C14 . . . . -165.6(4) ?
O2 C8 C9 C10 . . . . -164.4(5) ?
N2 C8 C9 C10 . . . . 15.3(6) ?
C14 C9 C10 C11 . . . . 2.0(7) ?
C8 C9 C10 C11 . . . . -178.9(4) ?
C9 C10 C11 C12 . . . . -0.7(7) ?
C15 O3 C12 C13 . . . . 176.6(5) ?
C15 O3 C12 C11 . . . . -2.9(8) ?
C10 C11 C12 O3 . . . . 178.5(5) ?
C10 C11 C12 C13 . . . . -1.0(8) ?
O3 C12 C13 C14 . . . . -178.2(4) ?
C11 C12 C13 C14 . . . . 1.3(8) ?
C10 C9 C14 C13 . . . . -1.7(7) ?
C8 C9 C14 C13 . . . . 179.2(4) ?
C12 C13 C14 C9 . . . . 0.1(7) ?

loop_
_cod_related_entry_id
_cod_related_entry_database
_cod_related_entry_code
1 ChemSpider 30656294
